data_7208104
loop_
_publ_author_name
'Zhao, Fanghua'
'Jing, Shuai'
'Che, Yunxia'
'Zheng, Jimin'

_publ_section_title
;
 Metal--ligand ratio-controlled assembly of two pairs of Co(ii) complexes:
 syntheses, structures and magnetic properties
;
_journal_issue 13
_journal_name_full CrystEngComm
_journal_page_first 4478
_journal_paper_doi 10.1039/c2ce25272d
_journal_volume 14
_journal_year 2012
_chemical_formula_sum 'C18 H19 Co N5 O4'
_chemical_formula_weight 428.31
_chemical_name_systematic
;
?
;
_space_group_IT_number 2
_symmetry_cell_setting triclinic
_symmetry_space_group_name_Hall '-P 1'
_symmetry_space_group_name_H-M 'P -1'
_atom_sites_solution_hydrogens geom
_atom_sites_solution_primary direct
_atom_sites_solution_secondary difmap
_audit_creation_method SHELXL-97
_cell_angle_alpha 72.8870(10)
_cell_angle_beta 80.2130(9)
_cell_angle_gamma 64.0520(10)
_cell_formula_units_Z 2
_cell_length_a 9.2705(5)
_cell_length_b 9.7701(5)
_cell_length_c 11.4534(6)
_cell_measurement_reflns_used 3741
_cell_measurement_temperature 296(2)
_cell_measurement_theta_max 28.26
_cell_measurement_theta_min 2.39
_cell_volume 890.48(8)
_computing_cell_refinement 'Bruker SMART'
_computing_data_collection 'Bruker SMART'
_computing_data_reduction 'Bruker SAINT'
_computing_molecular_graphics 'Bruker SHELXTL'
_computing_publication_material 'Bruker SHELXTL'
_computing_structure_refinement 'SHELXL-97 (Sheldrick, 1997)'
_computing_structure_solution 'SHELXS-97 (Sheldrick, 1990)'
_diffrn_ambient_temperature 296(2)
_diffrn_measured_fraction_theta_full 0.996
_diffrn_measured_fraction_theta_max 0.996
_diffrn_measurement_device_type 'CCD area detector'
_diffrn_measurement_method 'phi and omega scans'
_diffrn_radiation_monochromator graphite
_diffrn_radiation_source 'fine-focus sealed tube'
_diffrn_radiation_type MoK\a
_diffrn_radiation_wavelength 0.71073
_diffrn_reflns_av_R_equivalents 0.0103
_diffrn_reflns_av_sigmaI/netI 0.0185
_diffrn_reflns_limit_h_max 7
_diffrn_reflns_limit_h_min -11
_diffrn_reflns_limit_k_max 11
_diffrn_reflns_limit_k_min -11
_diffrn_reflns_limit_l_max 13
_diffrn_reflns_limit_l_min -12
_diffrn_reflns_number 4606
_diffrn_reflns_theta_full 25.00
_diffrn_reflns_theta_max 25.00
_diffrn_reflns_theta_min 1.86
_exptl_absorpt_coefficient_mu 1.001
_exptl_absorpt_correction_T_max 0.8249
_exptl_absorpt_correction_T_min 0.8249
_exptl_absorpt_correction_type multi-scan
_exptl_absorpt_process_details sadabs
_exptl_crystal_colour purple
_exptl_crystal_density_diffrn 1.597
_exptl_crystal_density_method 'not measured'
_exptl_crystal_description Block
_exptl_crystal_F_000 442
_exptl_crystal_size_max 0.20
_exptl_crystal_size_mid 0.20
_exptl_crystal_size_min 0.20
_refine_diff_density_max 0.871
_refine_diff_density_min -0.676
_refine_diff_density_rms 0.064
_refine_ls_extinction_method none
_refine_ls_goodness_of_fit_ref 1.011
_refine_ls_hydrogen_treatment constr
_refine_ls_matrix_type full
_refine_ls_number_parameters 253
_refine_ls_number_reflns 3101
_refine_ls_number_restraints 631
_refine_ls_restrained_S_all 0.984
_refine_ls_R_factor_all 0.0348
_refine_ls_R_factor_gt 0.0330
_refine_ls_shift/su_max 0.000
_refine_ls_shift/su_mean 0.000
_refine_ls_structure_factor_coef Fsqd
_refine_ls_weighting_details 'calc w=1/[\s^2^(Fo^2^)+(0.0603P)^2^+0.8868P] where P=(Fo^2^+2Fc^2^)/3'
_refine_ls_weighting_scheme calc
_refine_ls_wR_factor_gt 0.0950
_refine_ls_wR_factor_ref 0.0967
_reflns_number_gt 2916
_reflns_number_total 3101
_reflns_threshold_expression >2sigma(I)
_cod_data_source_file c2ce25272d.txt
_cod_data_source_block 1#
_cod_depositor_comments
;
The following automatic conversions were performed:

'_symmetry_cell_setting' value 'Triclinic' changed to 'triclinic'
according to /home/saulius/struct/CIF-dictionaries/cif_core.dic
dictionary named 'cif_core.dic' version 2.4.1 from 2010-06-29.

Automatic conversion script
Id: cif_fix_values 1891 2012-01-12 08:04:46Z andrius 
;
_cod_original_sg_symbol_H-M P-1
_cod_database_code 7208104

loop_
_symmetry_equiv_pos_as_xyz
'x, y, z'
'-x, -y, -z'

loop_
_atom_site_label
_atom_site_type_symbol
_atom_site_fract_x
_atom_site_fract_y
_atom_site_fract_z
_atom_site_U_iso_or_equiv
_atom_site_adp_type
_atom_site_occupancy
_atom_site_symmetry_multiplicity
_atom_site_calc_flag
_atom_site_refinement_flags
C1 C 1.1562(3) 0.2867(3) 0.2761(2) 0.0219(5) Uani 1 1 d U
C2 C 0.2938(3) 1.1524(3) 0.3175(2) 0.0217(4) Uani 1 1 d U
H2 H 0.3127 1.1146 0.4006 0.026 Uiso 1 1 calc R
C3 C 0.4022(3) 1.0755(3) 0.2337(2) 0.0225(4) Uani 1 1 d U
C4 C 0.3746(3) 1.1323(3) 0.1095(2) 0.0237(5) Uani 1 1 d U
H4 H 0.4477 1.0805 0.0539 0.028 Uiso 1 1 calc R
C5 C 0.2381(3) 1.2664(3) 0.06848(19) 0.0234(4) Uani 1 1 d U
C7 C 1.0419(3) 0.3766(3) 0.36503(19) 0.0211(4) Uani 1 1 d U
C8 C 0.5512(3) 0.9314(3) 0.2778(2) 0.0258(5) Uani 1 1 d U
C9 C 0.6891(3) 0.4500(3) 0.5692(2) 0.0341(5) Uani 1 1 d U
C6 C 0.1285(3) 1.3432(3) 0.1519(2) 0.0245(5) Uani 1 1 d U
H6 H 0.0365 1.4325 0.1246 0.029 Uiso 1 1 calc R
H9 H 0.7758 0.3653 0.5469 0.029 Uiso 1 1 d R
C10 C 0.5736(3) 0.4377(3) 0.6564(2) 0.0373(6) Uani 1 1 d U
H10 H 0.5668 0.3456 0.7047 0.045 Uiso 1 1 calc R
C11 C 0.5235(3) 0.6853(3) 0.5751(2) 0.0315(5) Uani 1 1 d U
H11 H 0.4737 0.7943 0.5589 0.038 Uiso 1 1 calc R
C12 C 0.3307(3) 0.6326(4) 0.7461(3) 0.0430(6) Uani 1 1 d U
H12A H 0.3067 0.5420 0.7857 0.052 Uiso 1 1 calc R
H12B H 0.2376 0.7135 0.7020 0.052 Uiso 1 1 calc R
C13 C 0.3624(4) 0.6918(4) 0.8408(3) 0.0481(7) Uani 1 1 d U
H13A H 0.3681 0.7920 0.8022 0.058 Uiso 1 1 calc R
H13B H 0.4660 0.6188 0.8740 0.058 Uiso 1 1 calc R
C14 C 0.2348(3) 0.7124(4) 0.9456(3) 0.0431(7) Uani 1 1 d U
H14A H 0.1290 0.7633 0.9126 0.052 Uiso 1 1 calc R
H14B H 0.2474 0.6100 0.9978 0.052 Uiso 1 1 calc R
C15 C 1.2483(4) 0.8082(4) 0.0192(3) 0.0477(7) Uani 1 1 d U
H15A H 1.3557 0.7581 0.0493 0.057 Uiso 1 1 calc R
H15B H 1.2345 0.9105 -0.0337 0.057 Uiso 1 1 calc R
C16 C 1.0349(3) 0.7554(3) 0.1710(2) 0.0324(5) Uani 1 1 d U
H16 H 1.0291 0.6810 0.1389 0.039 Uiso 1 1 calc R
C17 C 0.9957(3) 0.9079(3) 0.2843(2) 0.0373(6) Uani 1 1 d U
H17 H 0.9559 0.9599 0.3468 0.045 Uiso 1 1 calc R
C18 C 1.1070(4) 0.9280(3) 0.1968(3) 0.0411(6) Uani 1 1 d U
H18 H 1.1573 0.9948 0.1878 0.049 Uiso 1 1 calc R
Co1 Co 0.80389(3) 0.69759(3) 0.38927(2) 0.02080(13) Uani 1 1 d U
N1 N 0.6574(2) 0.6057(2) 0.51803(18) 0.0277(4) Uani 1 1 d U
N2 N 0.4690(3) 0.5883(3) 0.65912(19) 0.0332(5) Uani 1 1 d U
N3 N 1.1314(3) 0.8305(3) 0.1239(2) 0.0339(5) Uani 1 1 d U
N4 N 0.9498(2) 0.7999(2) 0.26768(18) 0.0279(4) Uani 1 1 d U
O1 O 0.92669(19) 0.50310(18) 0.32100(14) 0.0267(4) Uani 1 1 d U
O2 O 0.93319(19) 0.6804(2) 0.52332(14) 0.0283(4) Uani 1 1 d U
O3 O 0.6105(2) 0.8241(2) 0.22160(18) 0.0400(5) Uani 1 1 d U
O4 O 0.61212(19) 0.9217(2) 0.37155(15) 0.0334(4) Uani 1 1 d U
N5 N 0.2069(2) 1.3282(2) -0.05292(15) 0.0242(4) Uani 1 1 d U
H5A H 0.2694 1.2600 -0.0871 0.029 Uiso 1 1 d R
H5B H 0.2086 1.4153 -0.0683 0.029 Uiso 1 1 d R

loop_
_atom_site_aniso_label
_atom_site_aniso_U_11
_atom_site_aniso_U_22
_atom_site_aniso_U_33
_atom_site_aniso_U_23
_atom_site_aniso_U_13
_atom_site_aniso_U_12
C1 0.0192(11) 0.0226(11) 0.0213(11) -0.0087(9) 0.0007(8) -0.0045(9)
C2 0.0195(10) 0.0198(10) 0.0201(10) -0.0063(8) 0.0002(8) -0.0025(9)
C3 0.0194(10) 0.0190(10) 0.0270(11) -0.0078(9) 0.0000(9) -0.0052(9)
C4 0.0211(11) 0.0233(11) 0.0240(11) -0.0124(9) 0.0054(9) -0.0051(9)
C5 0.0264(11) 0.0243(11) 0.0154(8) -0.0062(8) -0.0021(8) -0.0056(9)
C7 0.0179(10) 0.0231(10) 0.0202(10) -0.0089(8) 0.0019(8) -0.0055(9)
C8 0.0184(10) 0.0215(11) 0.0282(11) -0.0051(9) 0.0069(9) -0.0034(9)
C9 0.0307(12) 0.0324(12) 0.0337(12) -0.0085(10) 0.0023(10) -0.0092(10)
C6 0.0218(11) 0.0216(11) 0.0227(11) -0.0084(9) -0.0028(9) 0.0001(9)
C10 0.0391(14) 0.0394(14) 0.0327(13) -0.0064(11) 0.0040(11) -0.0193(12)
C11 0.0310(12) 0.0340(12) 0.0297(12) -0.0129(10) 0.0083(10) -0.0138(10)
C12 0.0358(14) 0.0593(16) 0.0377(14) -0.0205(12) 0.0168(11) -0.0243(12)
C13 0.0417(15) 0.0713(19) 0.0406(15) -0.0270(14) 0.0180(12) -0.0306(14)
C14 0.0398(15) 0.0588(18) 0.0352(14) -0.0184(13) 0.0155(12) -0.0261(14)
C15 0.0457(16) 0.0658(18) 0.0401(15) -0.0217(13) 0.0206(12) -0.0331(14)
C16 0.0332(12) 0.0419(13) 0.0277(12) -0.0150(10) 0.0087(10) -0.0199(11)
C17 0.0437(14) 0.0355(13) 0.0341(13) -0.0162(10) 0.0087(11) -0.0165(11)
C18 0.0476(15) 0.0418(14) 0.0434(15) -0.0175(12) 0.0098(12) -0.0268(12)
Co1 0.01710(18) 0.02072(19) 0.01760(18) -0.00732(12) 0.00266(12) -0.00115(13)
N1 0.0255(10) 0.0309(10) 0.0248(9) -0.0102(8) 0.0051(8) -0.0100(8)
N2 0.0324(11) 0.0446(12) 0.0286(10) -0.0161(9) 0.0112(9) -0.0214(10)
N3 0.0332(11) 0.0429(12) 0.0299(11) -0.0134(9) 0.0106(9) -0.0209(10)
N4 0.0259(10) 0.0311(10) 0.0232(9) -0.0082(8) 0.0037(8) -0.0094(8)
O1 0.0228(8) 0.0237(8) 0.0234(8) -0.0104(6) 0.0009(6) 0.0019(6)
O2 0.0236(8) 0.0361(9) 0.0189(8) -0.0087(7) 0.0000(6) -0.0057(7)
O3 0.0352(10) 0.0246(9) 0.0465(11) -0.0155(8) 0.0085(8) 0.0005(8)
O4 0.0222(8) 0.0329(9) 0.0294(9) -0.0049(7) -0.0022(7) 0.0012(7)
N5 0.0273(10) 0.0206(9) 0.0104(8) -0.0054(7) -0.0048(7) 0.0054(8)

loop_
_atom_type_symbol
_atom_type_description
_atom_type_scat_dispersion_real
_atom_type_scat_dispersion_imag
_atom_type_scat_source
C C 0.0033 0.0016 'International Tables Vol C Tables 4.2.6.8 and 6.1.1.4'
H H 0.0000 0.0000 'International Tables Vol C Tables 4.2.6.8 and 6.1.1.4'
N N 0.0061 0.0033 'International Tables Vol C Tables 4.2.6.8 and 6.1.1.4'
O O 0.0106 0.0060 'International Tables Vol C Tables 4.2.6.8 and 6.1.1.4'
Co Co 0.3494 0.9721 'International Tables Vol C Tables 4.2.6.8 and 6.1.1.4'

loop_
_geom_angle_atom_site_label_1
_geom_angle_atom_site_label_2
_geom_angle_atom_site_label_3
_geom_angle
_geom_angle_site_symmetry_1
_geom_angle_site_symmetry_3
C6 C1 C2 120.2(2) 1_645 1_645
C6 C1 C7 119.62(19) 1_645 .
C2 C1 C7 120.12(19) 1_645 .
C3 C2 C1 119.5(2) . 1_465
C3 C2 H2 120.3 . .
C1 C2 H2 120.3 1_465 .
C4 C3 C2 120.3(2) . .
C4 C3 C8 120.0(2) . .
C2 C3 C8 119.7(2) . .
C5 C4 C3 120.1(2) . .
C5 C4 H4 119.9 . .
C3 C4 H4 119.9 . .
N5 C5 C4 122.2(2) . .
N5 C5 C6 117.9(2) . .
C4 C5 C6 119.9(2) . .
O2 C7 O1 124.8(2) 2_766 .
O2 C7 C1 118.08(19) 2_766 .
O1 C7 C1 117.14(19) . .
O4 C8 O3 121.9(2) . .
O4 C8 C3 118.2(2) . .
O3 C8 C3 119.9(2) . .
C10 C9 N1 109.6(2) . .
C10 C9 H9 124.9 . .
N1 C9 H9 125.5 . .
C1 C6 C5 120.1(2) 1_465 .
C1 C6 H6 120.0 1_465 .
C5 C6 H6 120.0 . .
C9 C10 N2 106.1(2) . .
C9 C10 H10 126.9 . .
N2 C10 H10 126.9 . .
N1 C11 N2 111.2(2) . .
N1 C11 H11 124.4 . .
N2 C11 H11 124.4 . .
N2 C12 C13 111.6(2) . .
N2 C12 H12A 109.3 . .
C13 C12 H12A 109.3 . .
N2 C12 H12B 109.3 . .
C13 C12 H12B 109.3 . .
H12A C12 H12B 108.0 . .
C12 C13 C14 113.5(2) . .
C12 C13 H13A 108.9 . .
C14 C13 H13A 108.9 . .
C12 C13 H13B 108.9 . .
C14 C13 H13B 108.9 . .
H13A C13 H13B 107.7 . .
C15 C14 C13 111.1(2) 1_456 .
C15 C14 H14A 109.4 1_456 .
C13 C14 H14A 109.4 . .
C15 C14 H14B 109.4 1_456 .
C13 C14 H14B 109.4 . .
H14A C14 H14B 108.0 . .
N3 C15 C14 114.4(2) . 1_654
N3 C15 H15A 108.7 . .
C14 C15 H15A 108.7 1_654 .
N3 C15 H15B 108.7 . .
C14 C15 H15B 108.7 1_654 .
H15A C15 H15B 107.6 . .
N4 C16 N3 111.8(2) . .
N4 C16 H16 124.1 . .
N3 C16 H16 124.1 . .
C18 C17 N4 109.9(2) . .
C18 C17 H17 125.1 . .
N4 C17 H17 125.1 . .
C17 C18 N3 106.4(2) . .
C17 C18 H18 126.8 . .
N3 C18 H18 126.8 . .
O2 Co1 O1 107.91(6) . .
O2 Co1 N1 91.56(7) . .
O1 Co1 N1 96.17(7) . .
O2 Co1 O4 104.03(7) . .
O1 Co1 O4 147.62(7) . .
N1 Co1 O4 88.04(7) . .
O2 Co1 N4 85.60(7) . .
O1 Co1 N4 87.34(7) . .
N1 Co1 N4 176.04(7) . .
O4 Co1 N4 89.97(7) . .
C11 N1 C9 105.6(2) . .
C11 N1 Co1 127.08(17) . .
C9 N1 Co1 127.06(16) . .
C11 N2 C10 107.5(2) . .
C11 N2 C12 126.9(2) . .
C10 N2 C12 125.5(2) . .
C16 N3 C18 106.5(2) . .
C16 N3 C15 127.9(2) . .
C18 N3 C15 125.5(2) . .
C16 N4 C17 105.3(2) . .
C16 N4 Co1 126.94(17) . .
C17 N4 Co1 126.95(16) . .
C7 O1 Co1 129.05(14) . .
C7 O2 Co1 143.05(16) 2_766 .
C8 O4 Co1 100.01(14) . .
C5 N5 H5A 105.4 . .
C5 N5 H5B 104.2 . .
H5A N5 H5B 122.2 . .

loop_
_geom_bond_atom_site_label_1
_geom_bond_atom_site_label_2
_geom_bond_distance
_geom_bond_site_symmetry_2
C1 C6 1.390(3) 1_645
C1 C2 1.396(3) 1_645
C1 C7 1.509(3) .
C2 C3 1.390(3) .
C2 C1 1.396(3) 1_465
C2 H2 0.9300 .
C3 C4 1.389(3) .
C3 C8 1.504(3) .
C4 C5 1.388(3) .
C4 H4 0.9300 .
C5 N5 1.368(3) .
C5 C6 1.390(3) .
C7 O2 1.252(3) 2_766
C7 O1 1.259(3) .
C8 O4 1.257(3) .
C8 O3 1.260(3) .
C9 C10 1.355(4) .
C9 N1 1.374(3) .
C9 H9 0.9318 .
C6 C1 1.390(3) 1_465
C6 H6 0.9300 .
C10 N2 1.369(4) .
C10 H10 0.9300 .
C11 N1 1.323(3) .
C11 N2 1.340(3) .
C11 H11 0.9300 .
C12 N2 1.469(3) .
C12 C13 1.491(4) .
C12 H12A 0.9700 .
C12 H12B 0.9700 .
C13 C14 1.527(4) .
C13 H13A 0.9700 .
C13 H13B 0.9700 .
C14 C15 1.485(4) 1_456
C14 H14A 0.9700 .
C14 H14B 0.9700 .
C15 N3 1.471(3) .
C15 C14 1.485(4) 1_654
C15 H15A 0.9700 .
C15 H15B 0.9700 .
C16 N4 1.313(3) .
C16 N3 1.344(3) .
C16 H16 0.9300 .
C17 C18 1.348(4) .
C17 N4 1.367(3) .
C17 H17 0.9300 .
C18 N3 1.368(3) .
C18 H18 0.9300 .
Co1 O2 2.0296(16) .
Co1 O1 2.0487(15) .
Co1 N1 2.1054(19) .
Co1 O4 2.1096(17) .
Co1 N4 2.120(2) .
O2 C7 1.252(3) 2_766
N5 H5A 0.8195 .
N5 H5B 0.8235 .

loop_
_geom_hbond_atom_site_label_D
_geom_hbond_atom_site_label_H
_geom_hbond_atom_site_label_A
_geom_hbond_distance_DH
_geom_hbond_distance_HA
_geom_hbond_distance_DA
_geom_hbond_angle_DHA
_geom_hbond_site_symmetry_A
N5 H5A O3 0.82 1.91 2.681(2) 156.3 2_675

loop_
_geom_torsion_atom_site_label_1
_geom_torsion_atom_site_label_2
_geom_torsion_atom_site_label_3
_geom_torsion_atom_site_label_4
_geom_torsion
_geom_torsion_site_symmetry_1
_geom_torsion_site_symmetry_4
C1 C2 C3 C4 0.4(3) 1_465 .
C1 C2 C3 C8 179.5(2) 1_465 .
C2 C3 C4 C5 -0.1(3) . .
C8 C3 C4 C5 -179.2(2) . .
C3 C4 C5 N5 179.0(2) . .
C3 C4 C5 C6 -0.4(3) . .
C6 C1 C7 O2 177.4(2) 1_645 2_766
C2 C1 C7 O2 -6.2(3) 1_645 2_766
C6 C1 C7 O1 -1.7(3) 1_645 .
C2 C1 C7 O1 174.8(2) 1_645 .
C4 C3 C8 O4 148.1(2) . .
C2 C3 C8 O4 -31.0(3) . .
C4 C3 C8 O3 -32.6(3) . .
C2 C3 C8 O3 148.3(2) . .
N5 C5 C6 C1 -178.9(2) . 1_465
C4 C5 C6 C1 0.6(4) . 1_465
N1 C9 C10 N2 -0.1(3) . .
N2 C12 C13 C14 -170.0(3) . .
C12 C13 C14 C15 -165.5(3) . 1_456
N4 C17 C18 N3 0.0(3) . .
N2 C11 N1 C9 -0.1(3) . .
N2 C11 N1 Co1 -174.32(16) . .
C10 C9 N1 C11 0.1(3) . .
C10 C9 N1 Co1 174.30(17) . .
O2 Co1 N1 C11 88.5(2) . .
O1 Co1 N1 C11 -163.3(2) . .
O4 Co1 N1 C11 -15.5(2) . .
O2 Co1 N1 C9 -84.5(2) . .
O1 Co1 N1 C9 23.7(2) . .
O4 Co1 N1 C9 171.6(2) . .
N1 C11 N2 C10 0.1(3) . .
N1 C11 N2 C12 175.3(2) . .
C9 C10 N2 C11 0.0(3) . .
C9 C10 N2 C12 -175.4(2) . .
C13 C12 N2 C11 -69.2(4) . .
C13 C12 N2 C10 105.2(3) . .
N4 C16 N3 C18 0.8(3) . .
N4 C16 N3 C15 177.5(3) . .
C17 C18 N3 C16 -0.4(3) . .
C17 C18 N3 C15 -177.2(3) . .
C14 C15 N3 C16 11.8(5) 1_654 .
C14 C15 N3 C18 -172.1(3) 1_654 .
N3 C16 N4 C17 -0.7(3) . .
N3 C16 N4 Co1 -171.17(17) . .
C18 C17 N4 C16 0.5(3) . .
C18 C17 N4 Co1 170.88(19) . .
O2 Co1 N4 C16 126.1(2) . .
O1 Co1 N4 C16 17.9(2) . .
O4 Co1 N4 C16 -129.8(2) . .
O2 Co1 N4 C17 -42.3(2) . .
O1 Co1 N4 C17 -150.5(2) . .
O4 Co1 N4 C17 61.8(2) . .
O2 C7 O1 Co1 28.3(3) 2_766 .
C1 C7 O1 Co1 -152.71(15) . .
O2 Co1 O1 C7 14.3(2) . .
N1 Co1 O1 C7 -79.34(19) . .
O4 Co1 O1 C7 -175.44(17) . .
N4 Co1 O1 C7 98.82(19) . .
O1 Co1 O2 C7 -85.6(2) . 2_766
N1 Co1 O2 C7 11.3(3) . 2_766
O4 Co1 O2 C7 99.7(2) . 2_766
N4 Co1 O2 C7 -171.4(3) . 2_766
O3 C8 O4 Co1 -1.5(3) . .
C3 C8 O4 Co1 177.77(16) . .
O2 Co1 O4 C8 171.78(14) . .
O1 Co1 O4 C8 1.3(2) . .
N1 Co1 O4 C8 -97.10(15) . .
N4 Co1 O4 C8 86.33(15) . .
